data_2219811
loop_
_publ_author_name
'Lv, Lu-Ping'
'Xie, Jian-Wu'
'Yu, Wen-Bo'
'Mao, Yu-Hui'
'Hu, Xian-Chao'

_publ_section_title
;
 (<i>E</i>)-Ethyl
 <i>N</i>'-[1-(4-methoxyphenyl)ethylidene]hydrazinecarboxylate
;
_journal_coeditor_code CI2686
_journal_issue 11
_journal_name_full 'Acta Crystallographica Section E'
_journal_page_first o2062
_journal_paper_doi 10.1107/S1600536808031462
_journal_volume 64
_journal_year 2008
_chemical_formula_iupac 'C12 H16 N2 O3'
_chemical_formula_moiety 'C12 H16 N2 O3'
_chemical_formula_sum 'C12 H16 N2 O3'
_chemical_formula_weight 236.27
_chemical_name_systematic
;
(E)-Ethyl N'-[1-(4-methoxyphenyl)ethylidene]hydrazinecarboxylate
;
_space_group_IT_number 61
_symmetry_cell_setting orthorhombic
_symmetry_space_group_name_Hall '-P 2ac 2ab'
_symmetry_space_group_name_H-M 'P b c a'
_atom_sites_solution_hydrogens geom
_atom_sites_solution_primary direct
_atom_sites_solution_secondary difmap
_audit_creation_method SHELXL-97
_cell_angle_alpha 90.00
_cell_angle_beta 90.00
_cell_angle_gamma 90.00
_cell_formula_units_Z 8
_cell_length_a 12.1020(11)
_cell_length_b 8.1727(7)
_cell_length_c 25.476(2)
_cell_measurement_reflns_used 2222
_cell_measurement_temperature 123(2)
_cell_measurement_theta_max 25.0
_cell_measurement_theta_min 1.6
_cell_volume 2519.7(4)
_computing_cell_refinement 'SAINT (Bruker, 2002)'
_computing_data_collection 'SMART (Bruker, 2002)'
_computing_data_reduction 'SAINT (Bruker, 2002)'
_computing_molecular_graphics 'SHELXTL (Sheldrick, 2008)'
_computing_publication_material 'SHELXTL (Sheldrick, 2008)'
_computing_structure_refinement 'SHELXL97 (Sheldrick, 2008)'
_computing_structure_solution 'SHELXS97 (Sheldrick, 2008)'
_diffrn_ambient_temperature 273(2)
_diffrn_measured_fraction_theta_full 0.998
_diffrn_measured_fraction_theta_max 0.998
_diffrn_measurement_device_type 'Bruker SMART CCD area-detector'
_diffrn_measurement_method '\f and \w'
_diffrn_radiation_monochromator graphite
_diffrn_radiation_source 'fine-focus sealed tube'
_diffrn_radiation_type MoK\a
_diffrn_radiation_wavelength 0.71073
_diffrn_reflns_av_R_equivalents 0.0262
_diffrn_reflns_av_sigmaI/netI 0.0178
_diffrn_reflns_limit_h_max 14
_diffrn_reflns_limit_h_min -12
_diffrn_reflns_limit_k_max 9
_diffrn_reflns_limit_k_min -9
_diffrn_reflns_limit_l_max 30
_diffrn_reflns_limit_l_min -30
_diffrn_reflns_number 12848
_diffrn_reflns_theta_full 25.04
_diffrn_reflns_theta_max 25.04
_diffrn_reflns_theta_min 1.60
_diffrn_standards_number 0
_exptl_absorpt_coefficient_mu 0.090
_exptl_absorpt_correction_T_max 0.9805
_exptl_absorpt_correction_T_min 0.9733
_exptl_absorpt_correction_type multi-scan
_exptl_absorpt_process_details '(SADABS, Bruker, 2002)'
_exptl_crystal_colour colourless
_exptl_crystal_density_diffrn 1.246
_exptl_crystal_density_method 'not measured'
_exptl_crystal_description Block
_exptl_crystal_F_000 1008
_exptl_crystal_size_max 0.27
_exptl_crystal_size_mid 0.23
_exptl_crystal_size_min 0.22
_refine_diff_density_max 0.186
_refine_diff_density_min -0.139
_refine_ls_extinction_coef 0.0115(13)
_refine_ls_extinction_expression Fc^*^=kFc[1+0.001xFc^2^\l^3^/sin(2\q)]^-1/4^
_refine_ls_extinction_method 'SHELXL97 (Sheldrick, 2008)'
_refine_ls_goodness_of_fit_ref 1.067
_refine_ls_hydrogen_treatment constr
_refine_ls_matrix_type full
_refine_ls_number_parameters 158
_refine_ls_number_reflns 2222
_refine_ls_number_restraints 0
_refine_ls_restrained_S_all 1.067
_refine_ls_R_factor_all 0.0498
_refine_ls_R_factor_gt 0.0403
_refine_ls_shift/su_max 0.002
_refine_ls_shift/su_mean 0.000
_refine_ls_structure_factor_coef Fsqd
_refine_ls_weighting_details 'calc w=1/[\s^2^(Fo^2^)+(0.0637P)^2^+0.6384P] where P=(Fo^2^+2Fc^2^)/3'
_refine_ls_weighting_scheme calc
_refine_ls_wR_factor_gt 0.1192
_refine_ls_wR_factor_ref 0.1269
_reflns_number_gt 1845
_reflns_number_total 2222
_reflns_threshold_expression I>2\s(I)
_cod_data_source_file ci2686.cif
_cod_data_source_block I
_cod_depositor_comments
;
The following automatic conversions were performed:
'_symmetry_cell_setting' value 'Orthorhombic' changed to 'orthorhombic'
according to '/home/saulius/struct/CIF-dictionaries/cif_core.dic'
dictionary named 'cif_core.dic' version 2.4.1 from 2010-06-29.

Automatic conversion script
Id: cif_fix_enum 1527 2010-12-29 10:47:43Z saulius 

The following automatic conversions were performed:

'_symmetry_cell_setting' value 'Orthorhombic' changed to
'orthorhombic' according to
/home/saulius/struct/CIF-dictionaries/cif_core.dic dictionary named
'cif_core.dic' version 2.4.1 from 2010-06-29.

Automatic conversion script
Id: cif_fix_values 1715 2011-07-08 13:25:40Z adriana 
;
_cod_original_cell_volume 2519.8(4)
_cod_database_code 2219811
_cod_database_fobs_code 2219811

loop_
_symmetry_equiv_pos_as_xyz
'x, y, z'
'-x+1/2, -y, z+1/2'
'-x, y+1/2, -z+1/2'
'x+1/2, -y+1/2, -z'
'-x, -y, -z'
'x-1/2, y, -z-1/2'
'x, -y-1/2, z-1/2'
'-x-1/2, y-1/2, z'

loop_
_atom_site_type_symbol
_atom_site_label
_atom_site_fract_x
_atom_site_fract_y
_atom_site_fract_z
_atom_site_U_iso_or_equiv
_atom_site_adp_type
_atom_site_calc_flag
_atom_site_refinement_flags
_atom_site_occupancy
C C7 0.42346(13) 0.5640(2) 0.60487(6) 0.0490(4) Uani d . 1
C C8 0.43416(13) 0.4210(2) 0.56947(6) 0.0501(4) Uani d . 1
C C3 0.40760(13) 0.8369(2) 0.67166(6) 0.0525(4) Uani d . 1
C C2 0.37209(14) 0.8477(2) 0.62024(7) 0.0570(4) Uani d . 1
H H2 0.3430 0.9453 0.6075 0.068 Uiso calc R 1
C C9 0.59258(14) 0.0586(2) 0.56465(7) 0.0542(4) Uani d . 1
C C5 0.45905(15) 0.5568(2) 0.65717(7) 0.0580(5) Uani d . 1
H H5 0.4890 0.4600 0.6700 0.070 Uiso calc R 1
C C6 0.38006(15) 0.7122(2) 0.58781(6) 0.0561(4) Uani d . 1
H H6 0.3555 0.7207 0.5533 0.067 Uiso calc R 1
C C4 0.45058(16) 0.6900(2) 0.68974(7) 0.0613(5) Uani d . 1
H H4 0.4740 0.6816 0.7244 0.074 Uiso calc R 1
C C1 0.35816(19) 1.1125(2) 0.69025(8) 0.0733(6) Uani d . 1
H H1A 0.4039 1.1577 0.6631 0.110 Uiso calc R 1
H H1B 0.3550 1.1872 0.7193 0.110 Uiso calc R 1
H H1C 0.2850 1.0948 0.6769 0.110 Uiso calc R 1
C C11 0.7327(2) -0.0352(3) 0.68377(9) 0.0932(7) Uani d . 1
H H11A 0.7656 0.0694 0.6908 0.140 Uiso calc R 1
H H11B 0.7815 -0.1204 0.6954 0.140 Uiso calc R 1
H H11C 0.6637 -0.0435 0.7021 0.140 Uiso calc R 1
C C10 0.7136(2) -0.0522(3) 0.62760(9) 0.0894(8) Uani d . 1
H H10A 0.6803 -0.1576 0.6201 0.107 Uiso calc R 1
H H10B 0.7831 -0.0451 0.6087 0.107 Uiso calc R 1
O O3 0.63987(11) 0.07917(16) 0.61102(5) 0.0677(4) Uani d . 1
O O2 0.61004(11) -0.05717(16) 0.53593(5) 0.0701(4) Uani d . 1
O O1 0.40315(12) 0.96202(16) 0.70721(5) 0.0673(4) Uani d . 1
N N2 0.52061(12) 0.17888(17) 0.55187(5) 0.0571(4) Uani d . 1
H H2A 0.4835 0.1713 0.5232 0.068 Uiso calc R 1
N N1 0.50534(12) 0.31305(17) 0.58366(5) 0.0532(4) Uani d . 1
C C12 0.36482(15) 0.4117(2) 0.52056(7) 0.0621(5) Uani d . 1
H H12A 0.4098 0.4361 0.4905 0.093 Uiso calc R 1
H H12B 0.3056 0.4896 0.5228 0.093 Uiso calc R 1
H H12C 0.3347 0.3036 0.5171 0.093 Uiso calc R 1

loop_
_atom_site_aniso_label
_atom_site_aniso_U_11
_atom_site_aniso_U_22
_atom_site_aniso_U_33
_atom_site_aniso_U_12
_atom_site_aniso_U_13
_atom_site_aniso_U_23
C7 0.0429(8) 0.0533(9) 0.0509(9) -0.0002(7) 0.0003(7) 0.0052(7)
C8 0.0451(9) 0.0546(10) 0.0505(9) -0.0011(7) 0.0025(7) 0.0067(7)
C3 0.0468(9) 0.0571(10) 0.0536(9) -0.0019(8) 0.0000(7) -0.0028(7)
C2 0.0595(10) 0.0542(10) 0.0572(9) 0.0087(8) -0.0028(8) 0.0067(8)
C9 0.0501(9) 0.0571(10) 0.0555(9) 0.0012(8) -0.0014(7) -0.0050(8)
C5 0.0597(10) 0.0560(10) 0.0584(10) 0.0046(8) -0.0103(8) 0.0079(8)
C6 0.0606(10) 0.0615(11) 0.0461(8) 0.0065(8) -0.0038(7) 0.0049(8)
C4 0.0642(11) 0.0664(11) 0.0532(9) 0.0029(9) -0.0134(8) 0.0029(8)
C1 0.0867(14) 0.0597(12) 0.0736(12) 0.0091(10) -0.0031(10) -0.0111(10)
C11 0.1006(18) 0.0890(16) 0.0900(15) 0.0101(14) -0.0275(13) 0.0137(13)
C10 0.0913(17) 0.0877(16) 0.0894(15) 0.0396(13) -0.0261(12) -0.0145(12)
O3 0.0734(9) 0.0651(8) 0.0646(8) 0.0184(6) -0.0172(6) -0.0106(6)
O2 0.0664(8) 0.0722(9) 0.0715(8) 0.0159(7) -0.0101(6) -0.0200(7)
O1 0.0760(9) 0.0648(8) 0.0611(7) 0.0067(6) -0.0071(6) -0.0088(6)
N2 0.0598(8) 0.0592(9) 0.0522(8) 0.0075(7) -0.0079(6) -0.0035(6)
N1 0.0563(8) 0.0512(8) 0.0520(8) 0.0021(6) -0.0004(6) -0.0005(6)
C12 0.0575(10) 0.0676(12) 0.0613(10) 0.0027(9) -0.0066(8) -0.0046(9)

loop_
_atom_type_symbol
_atom_type_description
_atom_type_scat_dispersion_real
_atom_type_scat_dispersion_imag
_atom_type_scat_source
C C 0.0033 0.0016 'International Tables Vol C Tables 4.2.6.8 and 6.1.1.4'
H H 0.0000 0.0000 'International Tables Vol C Tables 4.2.6.8 and 6.1.1.4'
N N 0.0061 0.0033 'International Tables Vol C Tables 4.2.6.8 and 6.1.1.4'
O O 0.0106 0.0060 'International Tables Vol C Tables 4.2.6.8 and 6.1.1.4'

loop_
_geom_angle_atom_site_label_1
_geom_angle_atom_site_label_2
_geom_angle_atom_site_label_3
_geom_angle
C6 C7 C5 116.71(15)
C6 C7 C8 122.01(14)
C5 C7 C8 121.27(15)
N1 C8 C7 115.38(14)
N1 C8 C12 124.94(15)
C7 C8 C12 119.67(14)
O1 C3 C2 124.64(16)
O1 C3 C4 116.25(15)
C2 C3 C4 119.11(16)
C3 C2 C6 119.53(16)
C3 C2 H2 120.2
C6 C2 H2 120.2
O2 C9 O3 124.14(16)
O2 C9 N2 122.21(16)
O3 C9 N2 113.64(14)
C4 C5 C7 121.26(16)
C4 C5 H5 119.4
C7 C5 H5 119.4
C2 C6 C7 122.46(15)
C2 C6 H6 118.8
C7 C6 H6 118.8
C5 C4 C3 120.91(16)
C5 C4 H4 119.5
C3 C4 H4 119.5
O1 C1 H1A 109.5
O1 C1 H1B 109.5
H1A C1 H1B 109.5
O1 C1 H1C 109.5
H1A C1 H1C 109.5
H1B C1 H1C 109.5
C10 C11 H11A 109.5
C10 C11 H11B 109.5
H11A C11 H11B 109.5
C10 C11 H11C 109.5
H11A C11 H11C 109.5
H11B C11 H11C 109.5
C11 C10 O3 108.19(18)
C11 C10 H10A 110.1
O3 C10 H10A 110.1
C11 C10 H10B 110.1
O3 C10 H10B 110.1
H10A C10 H10B 108.4
C9 O3 C10 115.45(14)
C3 O1 C1 117.62(14)
C9 N2 N1 121.58(14)
C9 N2 H2A 119.2
N1 N2 H2A 119.2
C8 N1 N2 118.13(14)
C8 C12 H12A 109.5
C8 C12 H12B 109.5
H12A C12 H12B 109.5
C8 C12 H12C 109.5
H12A C12 H12C 109.5
H12B C12 H12C 109.5

loop_
_geom_bond_atom_site_label_1
_geom_bond_atom_site_label_2
_geom_bond_distance
C7 C6 1.390(2)
C7 C5 1.401(2)
C7 C8 1.482(2)
C8 N1 1.285(2)
C8 C12 1.504(2)
C3 O1 1.367(2)
C3 C2 1.382(2)
C3 C4 1.387(2)
C2 C6 1.385(2)
C2 H2 0.93
C9 O2 1.215(2)
C9 O3 1.323(2)
C9 N2 1.353(2)
C5 C4 1.372(2)
C5 H5 0.93
C6 H6 0.93
C4 H4 0.93
C1 O1 1.412(2)
C1 H1A 0.96
C1 H1B 0.96
C1 H1C 0.96
C11 C10 1.456(3)
C11 H11A 0.96
C11 H11B 0.96
C11 H11C 0.96
C10 O3 1.458(2)
C10 H10A 0.97
C10 H10B 0.97
N2 N1 1.376(2)
N2 H2A 0.86
C12 H12A 0.96
C12 H12B 0.96
C12 H12C 0.96

loop_
_geom_hbond_atom_site_label_D
_geom_hbond_atom_site_label_H
_geom_hbond_atom_site_label_A
_geom_hbond_site_symmetry_A
_geom_hbond_distance_DH
_geom_hbond_distance_HA
_geom_hbond_distance_DA
_geom_hbond_angle_DHA
_geom_hbond_publ_flag
N2 H2A O2 5_656 0.86 2.10 2.914(2) 157 yes
C12 H12C O2 5_656 0.96 2.52 3.250(2) 133 yes
C1 H1C Cg1 7_545 0.96 2.76 3.637(2) 153 yes

loop_
_cod_related_entry_id
_cod_related_entry_database
_cod_related_entry_code
1 ChemSpider 7832943
